data_4074251
loop_
_publ_author_name
'Dost\'al, Libor'
'C\'isa\<rov\'a, Ivana'
'Jambor, Roman'
'R\%u\<zi\<cka, Ale\<s'
'Jir\'asko, Robert'
'Hole\<cek, Jaroslav'

_publ_section_title
;
 Structural Diversity of Organoantimony(III) and Organobismuth(III)
 Dihalides Containing O,C,O-Chelating Ligands
;
_journal_issue 18
_journal_name_full Organometallics
_journal_page_first 4366
_journal_paper_doi 10.1021/om060489q
_journal_volume 25
_journal_year 2006
_chemical_compound_source 'synthesized by the authors'
_chemical_formula_moiety 'C10 H13 Bi I2 O2'
_chemical_formula_sum 'C10 H13 Bi I2 O2'
_chemical_formula_weight 627.98
_chemical_name_systematic
; 
 ? 
;
_space_group_IT_number 15
_symmetry_cell_setting monoclinic
_symmetry_space_group_name_Hall '-C 2yc'
_symmetry_space_group_name_H-M 'C 1 2/c 1'
_atom_sites_solution_hydrogens geom
_atom_sites_solution_primary direct
_atom_sites_solution_secondary difmap
_audit_creation_method SHELXL-97
_cell_angle_alpha 90.00
_cell_angle_beta 117.1211(16)
_cell_angle_gamma 90.00
_cell_formula_units_Z 4
_cell_length_a 15.6080(5)
_cell_length_b 11.9450(3)
_cell_length_c 8.5850(3)
_cell_measurement_reflns_used 7887
_cell_measurement_temperature 150(2)
_cell_measurement_theta_max 27.5
_cell_measurement_theta_min 1
_cell_volume 1424.58(8)
_computing_cell_refinement 'COLLECT and DENZO'
_computing_data_collection 'COLLECT (Hooft, 1998) and DENZO (Otwinowski & Minor, 1997)'
_computing_data_reduction 'COLLECT and DENZO'
_computing_structure_refinement 'SHELXL-97 (Sheldrick, 1997)'
_computing_structure_solution 'SIR92 (Altomare et al., 1994)'
_diffrn_ambient_temperature 150(2)
_diffrn_detector_area_resol_mean 9.091
_diffrn_measured_fraction_theta_full 0.999
_diffrn_measured_fraction_theta_max 0.999
_diffrn_measurement_device_type 'Nonius KappaCCD area detector'
_diffrn_measurement_method '\f and \w scans to fill the Ewald sphere'
_diffrn_radiation_monochromator graphite
_diffrn_radiation_source 'fine-focus sealed tube'
_diffrn_radiation_type MoK\a
_diffrn_radiation_wavelength 0.71073
_diffrn_reflns_av_R_equivalents 0.0852
_diffrn_reflns_av_sigmaI/netI 0.0397
_diffrn_reflns_limit_h_max 20
_diffrn_reflns_limit_h_min -19
_diffrn_reflns_limit_k_max 15
_diffrn_reflns_limit_k_min -15
_diffrn_reflns_limit_l_max 10
_diffrn_reflns_limit_l_min -11
_diffrn_reflns_number 9598
_diffrn_reflns_theta_full 27.47
_diffrn_reflns_theta_max 27.47
_diffrn_reflns_theta_min 2.25
_diffrn_standards_number 0
_exptl_absorpt_coefficient_mu 16.692
_exptl_absorpt_correction_T_max 0.227
_exptl_absorpt_correction_T_min 0.048
_exptl_absorpt_correction_type gaussian
_exptl_absorpt_process_details '(Coppens, 1970)'
_exptl_crystal_colour yellow
_exptl_crystal_density_diffrn 2.928
_exptl_crystal_density_method 'not measured'
_exptl_crystal_description prism
_exptl_crystal_F_000 1112
_exptl_crystal_size_max 0.25
_exptl_crystal_size_mid 0.15
_exptl_crystal_size_min 0.1
_refine_diff_density_max 1.338
_refine_diff_density_min -1.236
_refine_diff_density_rms 0.224
_refine_ls_extinction_coef 0.00137(11)
_refine_ls_extinction_expression Fc^*^=kFc[1+0.001xFc^2^\l^3^/sin(2\q)]^-1/4^
_refine_ls_extinction_method SHELXL
_refine_ls_goodness_of_fit_ref 1.122
_refine_ls_hydrogen_treatment constr
_refine_ls_matrix_type full
_refine_ls_number_parameters 72
_refine_ls_number_reflns 1637
_refine_ls_number_restraints 0
_refine_ls_restrained_S_all 1.122
_refine_ls_R_factor_all 0.0265
_refine_ls_R_factor_gt 0.0256
_refine_ls_shift/su_max 0.001
_refine_ls_shift/su_mean 0.000
_refine_ls_structure_factor_coef Fsqd
_refine_ls_weighting_details 'calc w=1/[\s^2^(Fo^2^)+(0.0305P)^2^+5.7101P] where P=(Fo^2^+2Fc^2^)/3'
_refine_ls_weighting_scheme calc
_refine_ls_wR_factor_gt 0.0672
_refine_ls_wR_factor_ref 0.0678
_reflns_number_gt 1589
_reflns_number_total 1637
_reflns_threshold_expression I>2\s(I)
_cod_data_source_file om060489qsi20060605_065356.cif
_cod_data_source_block 7-biocomi2-ruzic
_cod_original_sg_symbol_H-M 'C 2/c'
_cod_database_code 4074251

loop_
_symmetry_equiv_pos_as_xyz
'x, y, z'
'-x, y, -z+1/2'
'x+1/2, y+1/2, z'
'-x+1/2, y+1/2, -z+1/2'
'-x, -y, -z'
'x, -y, z-1/2'
'-x+1/2, -y+1/2, -z'
'x+1/2, -y+1/2, z-1/2'

loop_
_atom_site_label
_atom_site_type_symbol
_atom_site_fract_x
_atom_site_fract_y
_atom_site_fract_z
_atom_site_U_iso_or_equiv
_atom_site_adp_type
_atom_site_occupancy
_atom_site_symmetry_multiplicity
_atom_site_calc_flag
_atom_site_refinement_flags
Bi1 Bi 0.0000 0.363007(18) 0.2500 0.02121(12) Uani 1 2 d S
I1 I -0.09439(2) 0.35153(3) 0.48988(4) 0.02950(13) Uani 1 1 d .
C1 C 0.0000 0.1773(5) 0.2500 0.0234(12) Uani 1 2 d S
C2 C 0.0687(4) 0.1199(4) 0.3936(7) 0.0264(10) Uani 1 1 d .
C3 C 0.0689(4) 0.0037(4) 0.3927(7) 0.0337(11) Uani 1 1 d .
H3 H 0.1150 -0.0353 0.4877 0.040 Uiso 1 1 calc R
C4 C 0.0000 -0.0547(6) 0.2500 0.0328(15) Uani 1 2 d S
H4 H 0.0000 -0.1326 0.2500 0.039 Uiso 1 2 calc SR
C7 C 0.1382(3) 0.1843(4) 0.5516(6) 0.0290(10) Uani 1 1 d .
H7A H 0.1147 0.1872 0.6383 0.035 Uiso 1 1 calc R
H7B H 0.2004 0.1473 0.6035 0.035 Uiso 1 1 calc R
C8 C 0.2096(4) 0.3632(4) 0.6504(8) 0.0340(13) Uani 1 1 d .
H8A H 0.1799 0.3710 0.7262 0.051 Uiso 1 1 calc R
H8B H 0.2186 0.4359 0.6124 0.051 Uiso 1 1 calc R
H8C H 0.2708 0.3270 0.7126 0.051 Uiso 1 1 calc R
O1 O 0.1482(2) 0.2964(3) 0.4993(4) 0.0268(7) Uani 1 1 d .

loop_
_atom_site_aniso_label
_atom_site_aniso_U_11
_atom_site_aniso_U_22
_atom_site_aniso_U_33
_atom_site_aniso_U_23
_atom_site_aniso_U_13
_atom_site_aniso_U_12
Bi1 0.01890(16) 0.02159(16) 0.01961(16) 0.000 0.00570(11) 0.000
I1 0.0300(2) 0.0321(2) 0.0256(2) -0.00273(11) 0.01199(16) 0.00047(11)
C1 0.022(3) 0.022(3) 0.028(3) 0.000 0.013(3) 0.000
C2 0.026(2) 0.027(2) 0.032(2) 0.0030(19) 0.018(2) 0.0019(18)
C3 0.038(3) 0.026(2) 0.043(3) 0.011(2) 0.024(2) 0.009(2)
C4 0.041(4) 0.026(3) 0.043(4) 0.000 0.029(3) 0.000
C7 0.026(2) 0.029(3) 0.029(2) 0.0077(19) 0.0098(19) 0.0036(19)
C8 0.029(3) 0.033(3) 0.029(3) -0.0012(18) 0.003(2) 0.0023(18)
O1 0.0223(15) 0.0285(16) 0.0243(15) 0.0041(13) 0.0062(13) 0.0007(13)

loop_
_atom_type_symbol
_atom_type_description
_atom_type_scat_dispersion_real
_atom_type_scat_dispersion_imag
_atom_type_scat_source
C C 0.0033 0.0016 'International Tables Vol C Tables 4.2.6.8 and 6.1.1.4'
H H 0.0000 0.0000 'International Tables Vol C Tables 4.2.6.8 and 6.1.1.4'
O O 0.0106 0.0060 'International Tables Vol C Tables 4.2.6.8 and 6.1.1.4'
I I -0.4742 1.8119 'International Tables Vol C Tables 4.2.6.8 and 6.1.1.4'
Bi Bi -4.1077 10.2566 'International Tables Vol C Tables 4.2.6.8 and 6.1.1.4'

loop_
_geom_angle_atom_site_label_1
_geom_angle_atom_site_label_2
_geom_angle_atom_site_label_3
_geom_angle
_geom_angle_site_symmetry_1
_geom_angle_site_symmetry_3
C1 Bi1 O1 71.12(8) . 2
C1 Bi1 O1 71.12(8) . .
O1 Bi1 O1 142.23(16) 2 .
C1 Bi1 I1 87.409(7) . .
O1 Bi1 I1 91.20(8) 2 .
O1 Bi1 I1 87.12(8) . .
C1 Bi1 I1 87.410(7) . 2
O1 Bi1 I1 87.12(8) 2 2
O1 Bi1 I1 91.20(8) . 2
I1 Bi1 I1 174.820(14) . 2
C2 C1 C2 120.9(6) 2 .
C2 C1 Bi1 119.5(3) 2 .
C2 C1 Bi1 119.5(3) . .
C3 C2 C1 119.4(5) . .
C3 C2 C7 120.9(4) . .
C1 C2 C7 119.6(4) . .
C2 C3 C4 120.2(5) . .
C2 C3 H3 119.9 . .
C4 C3 H3 119.9 . .
C3 C4 C3 119.9(7) . 2
C3 C4 H4 120.0 . .
C3 C4 H4 120.0 2 .
O1 C7 C2 109.3(4) . .
O1 C7 H7A 109.8 . .
C2 C7 H7A 109.8 . .
O1 C7 H7B 109.8 . .
C2 C7 H7B 109.8 . .
H7A C7 H7B 108.3 . .
O1 C8 H8A 109.5 . .
O1 C8 H8B 109.5 . .
H8A C8 H8B 109.5 . .
O1 C8 H8C 109.5 . .
H8A C8 H8C 109.5 . .
H8B C8 H8C 109.5 . .
C7 O1 C8 110.7(3) . .
C7 O1 Bi1 112.3(2) . .
C8 O1 Bi1 125.1(3) . .

loop_
_geom_bond_atom_site_label_1
_geom_bond_atom_site_label_2
_geom_bond_distance
_geom_bond_site_symmetry_2
Bi1 C1 2.219(6) .
Bi1 O1 2.460(3) 2
Bi1 O1 2.460(3) .
Bi1 I1 3.0326(4) .
Bi1 I1 3.0327(4) 2
C1 C2 1.391(6) 2
C1 C2 1.391(6) .
C2 C3 1.388(7) .
C2 C7 1.506(7) .
C3 C4 1.394(7) .
C3 H3 0.9300 .
C4 C3 1.394(7) 2
C4 H4 0.9300 .
C7 O1 1.442(6) .
C7 H7A 0.9700 .
C7 H7B 0.9700 .
C8 O1 1.451(6) .
C8 H8A 0.9600 .
C8 H8B 0.9600 .
C8 H8C 0.9600 .
